data_2106737
loop_
_publ_author_name
'Voliotis, S.'
'Rimsky, A.'
'Faucherre, J.'

_publ_section_title
;
 Etude structurale des carbonates complexes de cerium et de thorium. I.
 Structure cristalline et moleculaire du pentacarbonatocerate de guanidine
 tetrahydrate, (C (N H2)3)6 Ce (C O3)5 (H2 O)4
;
_journal_name_full 'Acta Crystallographica B (24,1968-38,1982)'
_journal_page_first 2607
_journal_page_last 2611
_journal_volume 31
_journal_year 1975
_chemical_formula_sum 'C11 H44 Ce N18 O19'
_chemical_name_systematic '(C (N H2)3)6 (Ce (C O3)5) (H2 O)4'
_space_group_IT_number 9
_symmetry_space_group_name_Hall 'B -2b'
_symmetry_space_group_name_H-M 'B 1 1 b'
_cell_angle_alpha 90
_cell_angle_beta 90
_cell_angle_gamma 108.1
_cell_formula_units_Z 4
_cell_length_a 16.05
_cell_length_b 16.63
_cell_length_c 13.14
_cell_volume 3333.665
_citation_journal_id_ASTM ACBCAR
_cod_data_source_file Voliotis_ACBCAR_1975_89.cif
_cod_data_source_block C11H44Ce1N18O19
_cod_original_sg_symbol_Hall 'C -2yc (-x,z,y)'
_cod_original_formula_sum 'C11 H44 Ce1 N18 O19'
_cod_database_code 2106737

loop_
_symmetry_equiv_pos_as_xyz
x,y,z
x,y+1/2,-z
x+1/2,y,z+1/2
x+1/2,y+1/2,-z+1/2

loop_
_atom_site_label
_atom_site_type_symbol
_atom_site_fract_x
_atom_site_fract_y
_atom_site_fract_z
_atom_site_occupancy
_atom_site_U_iso_or_equiv
C1 C+4 0.3382 0.4633 0.3704 1 0.0
N1 N-3 0.3159 0.1669 0.3048 1 0.0
N12 N-3 0.3309 0.3052 0.7063 1 0.0
N14 N-3 0.111 0.1854 0.962 1 0.0
N3 N-3 0.2488 0.0481 0.4303 1 0.0
O11 O-2 0.4447 0.3512 0.3301 1 0.0
O2 O-2 0.3435 0.456 0.2783 1 0.0
O19 O-2 0.1934 0.3648 0.8447 1 0.0
C2 C+4 0.4975 0.4897 0.0574 1 0.0
O10 O-2 0.5645 0.3887 0.2254 1 0.0
N2 N-3 0.3967 0.1384 0.4407 1 0.0
O5 O-2 0.4948 0.507 -0.041 1 0.0
O15 O-2 0.507 0.7498 0.2581 1 0.0
O3 O-2 0.4007 0.502 0.4186 1 0.0
O16 O-2 0.2941 0.131 0.6681 1 0.0
N9 N-3 0.0973 0.3658 0.072 1 0.0
C10 C+4 0.1197 0.1449 0.8722 1 0.0
N18 N-3 0.3614 0.1672 0.9304 1 0.0
N17 N-3 0.3544 0.285 0.0398 1 0.0
N10 N-3 0.3889 0.4336 0.6251 1 0.0
C4 C+4 0.494 0.3264 0.2924 1 0.0
C5 C+4 0.4932 0.6716 0.2672 1 0.0
N15 N-3 0.0962 0.0622 0.8882 1 0.0
N4 N-3 0.1457 0.3221 0.5611 1 0.0
O17 O-2 0.1414 0.0124 0.6703 1 0.0
O9 O-2 0.7454 0.5766 0.4214 1 0.0
N6 N-3 0.048 0.186 0.5941 1 0.0
N8 N-3 0.2019 0.3386 0.1828 1 0.0
O8 O-2 0.6614 0.567 0.2813 1 0.0
Ce1 Ce+4 0.5 0.5 0.2742 1 0.0
O6 O-2 0.5708 0.5408 0.1119 1 0.0
N16 N-3 0.4505 0.3042 0.9189 1 0.0
O13 O-2 0.5396 0.6408 0.3464 1 0.0
C9 C+4 0.3621 0.3484 0.6197 1 0.0
C7 C+4 0.1214 0.2464 0.5368 1 0.0
O7 O-2 0.5894 0.5072 0.4257 1 0.0
O1 O-2 0.2648 0.4458 0.4151 1 0.0
C11 C+4 0.3952 0.2541 0.9677 1 0.0
C8 C+4 0.1815 0.3932 0.1084 1 0.0
N11 N-3 0.3707 0.2977 0.543 1 0.0
C3 C+4 0.6723 0.5515 0.3762 1 0.0
O12 O-2 0.497 0.2538 0.2875 1 0.0
C6 C+4 0.3221 0.127 0.3861 1 0.0
O18 O-2 0.37 0.0044 0.1725 1 0.0
N5 N-3 0.1517 0.2272 0.4427 1 0.0
O4 O-2 0.4398 0.4476 0.1036 1 0.0
O14 O-2 0.4514 0.618 0.221 1 0.0
N7 N-3 0.2426 0.4463 0.0813 1 0.0
N13 N-3 0.1522 0.1831 0.7866 1 0.0
